data_8103499
loop_
_publ_author_name
'Leclaire, A.'
'Chahboun, H.'
'Groult, D.'
'Raveau, B.'

_publ_section_title
;
 The crystal structure of \b-NbPO~5~
;
_journal_name_full 'Zeitschrift f\"ur Kristallographie'
_journal_page_first 277
_journal_page_last 286
_journal_paper_doi 10.1524/zkri.1986.177.3-4.277
_journal_volume 177
_journal_year 1986
_chemical_formula_structural 'Nb O (P O4)'
_chemical_formula_sum 'Nb O5 P'
_chemical_name_systematic 'Niobium Oxide Phosphate(V) - Beta'
_space_group_IT_number 14
_symmetry_space_group_name_Hall '-P 2ybc'
_symmetry_space_group_name_H-M 'P 1 21/c 1'
_cell_angle_alpha 90.
_cell_angle_beta 120.334(8)
_cell_angle_gamma 90.
_cell_formula_units_Z 8
_cell_length_a 13.0969(16)
_cell_length_b 5.2799(6)
_cell_length_c 13.2281(16)
_cell_volume 789.50(18)
_cod_data_source_file NbPO5_P_21_c_DC253.cif
_cod_data_source_block chateigner
_cod_original_cell_volume 789.5
_cod_original_formula_sum 'Nb1 O5 P1'
_cod_database_code 8103499

loop_
_symmetry_equiv_pos_site_id
_symmetry_equiv_pos_as_xyz
1 'x, -y+1/2, z+1/2'
2 '-x, -y, -z'
3 '-x, y+1/2, -z+1/2'
4 'x, y, z'

loop_
_atom_site_label
_atom_site_type_symbol
_atom_site_symmetry_multiplicity
_atom_site_Wyckoff_symbol
_atom_site_fract_x
_atom_site_fract_y
_atom_site_fract_z
_atom_site_occupancy
_atom_site_B_iso_or_equiv
Nb1 Nb5+ 4 e 0.06240(3) 0.24193(10) 0.36515(4) 1. 0
Nb2 Nb5+ 4 e 0.56275(3) 0.24986(10) 0.19715(4) 1. 0
P1 P5+ 4 e 0.34538(10) 0.2583(4) 0.40791(11) 1. 0
P2 P5+ 4 e 0.15434(10) 0.7657(4) 0.06304(11) 1. 0
O1 O2- 4 e 0.2144(3) 0.2480(11) 0.3705(4) 1. 0
O2 O2- 4 e -.0821(4) 0.2357(13) 0.3760(5) 1. 0
O3 O2- 4 e 0.0083(4) 0.5365(8) 0.2687(4) 1. 0
O4 O2- 4 e 0.1356(4) 0.4714(8) 0.5094(4) 1. 0
O5 O2- 4 e 0.1190(5) -.0600(9) 0.4706(5) 1. 0
O6 O2- 4 e 0.7145(3) 0.2319(10) 0.3445(4) 1. 0
O7 O2- 4 e 0.4187(4) 0.2796(9) 0.0408(4) 1. 0
O8 O2- 4 e 0.4970(4) 0.4685(8) 0.2645(5) 1. 0
O9 O2- 4 e 0.6306(4) 0.0235(9) 0.1222(5) 1. 0
O10 O2- 4 e 0.6269(5) 0.5578(9) 0.1562(6) 1. 0

loop_
_atom_type_symbol
_atom_type_oxidation_number
Nb5+ 5
O2- -2
P5+ 5
